data_1570127
loop_
_publ_author_name
'Nakano, Kyohei'
'Leong, Iat Wai'
'Hashizume, Daisuke'
'Bulgarevich, Kirill'
'Takimiya, Kazuo'
'Nishiyama, Yusuke'
'Yamazaki, Toshio'
'Tajima, Keisuke'

_publ_section_title
;
 Synthesis of 3,3'-dihydroxy-2,2'-diindan-1,1'-dione derivatives for
 tautomeric organic semiconductors exhibiting intramolecular double proton
 transfer.
;
_journal_issue 43
_journal_name_full 'Chemical science'
_journal_page_first 12205
_journal_page_last 12218
_journal_paper_doi 10.1039/d3sc04125e
_journal_volume 14
_journal_year 2023
_chemical_formula_moiety 'C30 H28 O4'
_chemical_formula_sum 'C30 H28 O4'
_chemical_formula_weight 452.52
_chemical_name_common C8-BIT
_chemical_name_systematic 3,3?-Dihydroxy-5?-octyl-2-benzo[f]indan-2?-indan-1,1?-dione
_space_group_crystal_system monoclinic
_space_group_IT_number 14
_space_group_name_Hall '-P 2yn'
_space_group_name_H-M_alt 'P 1 21/n 1'
_atom_sites_solution_hydrogens difmap
_atom_sites_solution_primary iterative
_atom_sites_solution_secondary difmap
_audit_creation_method SHELXL-2018/3
_audit_update_record
;
2023-07-03 deposited with the CCDC.	2023-10-16 downloaded from the CCDC.
;
_cell_angle_alpha 90
_cell_angle_beta 93.475(2)
_cell_angle_gamma 90
_cell_formula_units_Z 4
_cell_length_a 5.36368(12)
_cell_length_b 46.3905(12)
_cell_length_c 8.9511(2)
_cell_measurement_reflns_used 19035
_cell_measurement_temperature 89.9(5)
_cell_measurement_theta_max 29.6970
_cell_measurement_theta_min 1.7340
_cell_volume 2223.15(9)
_computing_cell_refinement 'CrysAlisPro 1.171.42.30a (Rigaku OD, 2021)'
_computing_data_collection 'CrysAlisPro 1.171.42.30a (Rigaku OD, 2021)'
_computing_data_reduction 'CrysAlisPro 1.171.42.30a (Rigaku OD, 2021)'
_computing_molecular_graphics SHELXLE
_computing_publication_material 'SHELXL-2018/3 (Sheldrick, 2018)'
_computing_structure_refinement 'SHELXL-2018/3 (Sheldrick, 2018)'
_computing_structure_solution SHELXT-2018/2
_diffrn_ambient_temperature 89.9(5)
_diffrn_detector_area_resol_mean 10
_diffrn_measured_fraction_theta_full 1.000
_diffrn_measured_fraction_theta_max 1.000
_diffrn_measurement_device_type 'Rigaku AFC-11 with Hypix-6000HE'
_diffrn_measurement_method \w-scan
_diffrn_radiation_type MoK\a
_diffrn_radiation_wavelength 0.71073
_diffrn_reflns_av_R_equivalents 0.0748
_diffrn_reflns_av_unetI/netI 0.0286
_diffrn_reflns_Laue_measured_fraction_full 1.000
_diffrn_reflns_Laue_measured_fraction_max 1.000
_diffrn_reflns_limit_h_max 6
_diffrn_reflns_limit_h_min -6
_diffrn_reflns_limit_k_max 60
_diffrn_reflns_limit_k_min -60
_diffrn_reflns_limit_l_max 11
_diffrn_reflns_limit_l_min -11
_diffrn_reflns_number 71518
_diffrn_reflns_point_group_measured_fraction_full 1.000
_diffrn_reflns_point_group_measured_fraction_max 1.000
_diffrn_reflns_theta_full 25.242
_diffrn_reflns_theta_max 27.484
_diffrn_reflns_theta_min 1.756
_diffrn_source 'Fine-focus rotating anode'
_exptl_absorpt_coefficient_mu 0.089
_exptl_absorpt_correction_T_max 1.000
_exptl_absorpt_correction_T_min 0.787
_exptl_absorpt_correction_type gaussian
_exptl_absorpt_process_details
;
CrysAlisPro 1.171.42.30a (Rigaku Oxford Diffraction, 2021)
Numerical absorption correction based on gaussian integration over
a multifaceted crystal model
Empirical absorption correction using spherical harmonics,
implemented in SCALE3 ABSPACK scaling algorithm.
;
_exptl_crystal_colour 'light brown'
_exptl_crystal_density_diffrn 1.352
_exptl_crystal_description plate
_exptl_crystal_F_000 960
_exptl_crystal_size_max 0.212
_exptl_crystal_size_mid 0.058
_exptl_crystal_size_min 0.009
_refine_diff_density_max 0.529
_refine_diff_density_min -0.364
_refine_diff_density_rms 0.084
_refine_ls_extinction_method none
_refine_ls_goodness_of_fit_ref 1.166
_refine_ls_hydrogen_treatment mixed
_refine_ls_matrix_type full
_refine_ls_number_parameters 316
_refine_ls_number_reflns 5074
_refine_ls_number_restraints 0
_refine_ls_restrained_S_all 1.166
_refine_ls_R_factor_all 0.1019
_refine_ls_R_factor_gt 0.0964
_refine_ls_shift/su_max 0.000
_refine_ls_shift/su_mean 0.000
_refine_ls_structure_factor_coef Fsqd
_refine_ls_weighting_details 'w=1/[\s^2^(Fo^2^)+(0.0262P)^2^+10.0507P] where P=(Fo^2^+2Fc^2^)/3'
_refine_ls_weighting_scheme calc
_refine_ls_wR_factor_gt 0.2036
_refine_ls_wR_factor_ref 0.2061
_reflns_Friedel_coverage 0.000
_reflns_number_gt 4696
_reflns_number_total 5074
_reflns_threshold_expression 'I > 2\s(I)'
_cod_data_source_file d3sc04125e2.cif
_cod_data_source_block KS-44
_cod_depositor_comments 'Adding full bibliography for 1570123--1570129.cif.'
_cod_original_sg_symbol_H-M 'P 21/n'
_cod_database_code 1570127
_shelx_shelxl_version_number 2018/3
_shelx_space_group_comment
;
The symmetry employed for this shelxl refinement is uniquely defined
by the following loop, which should always be used as a source of
symmetry information in preference to the above space-group names.
They are only intended as comments.
;
_shelx_estimated_absorpt_t_min 0.981
_shelx_estimated_absorpt_t_max 0.999

loop_
_space_group_symop_operation_xyz
'x, y, z'
'-x+1/2, y+1/2, -z+1/2'
'-x, -y, -z'
'x-1/2, -y-1/2, z-1/2'

loop_
_atom_site_label
_atom_site_type_symbol
_atom_site_fract_x
_atom_site_fract_y
_atom_site_fract_z
_atom_site_U_iso_or_equiv
_atom_site_adp_type
_atom_site_occupancy
_atom_site_site_symmetry_order
_atom_site_calc_flag
_atom_site_refinement_flags_posn
_atom_site_refinement_flags_adp
_atom_site_refinement_flags_occupancy
_atom_site_disorder_assembly
_atom_site_disorder_group
O1 O 0.4535(4) 0.59317(5) 0.3162(3) 0.0175(5) Uani 1 1 d . . . . .
H1H H 0.485(9) 0.5737(11) 0.349(6) 0.039(14) Uiso 1 1 d . . . . .
O2 O 1.1838(4) 0.63895(5) 0.5351(3) 0.0164(5) Uani 1 1 d . . . . .
O3 O 0.5739(4) 0.54733(5) 0.4561(3) 0.0172(5) Uani 1 1 d . . . . .
O4 O 1.3038(4) 0.59294(5) 0.6742(3) 0.0180(5) Uani 1 1 d . . . . .
H4H H 1.271(12) 0.6131(14) 0.629(7) 0.07(2) Uiso 1 1 d . . . . .
C1 C 0.8465(6) 0.60621(7) 0.4536(4) 0.0139(6) Uani 1 1 d . . . . .
C2 C 0.6327(6) 0.61084(7) 0.3555(4) 0.0155(6) Uani 1 1 d . . . . .
C3 C 0.6320(6) 0.64035(7) 0.2956(3) 0.0133(6) Uani 1 1 d . . . . .
C4 C 0.4675(6) 0.65415(7) 0.1998(4) 0.0154(6) Uani 1 1 d . . . . .
H4 H 0.323966 0.644448 0.157558 0.018 Uiso 1 1 calc R U . . .
C5 C 0.5139(6) 0.68364(7) 0.1632(4) 0.0148(6) Uani 1 1 d . . . . .
C6 C 0.3466(6) 0.69946(8) 0.0655(4) 0.0179(7) Uani 1 1 d . . . . .
H6 H 0.201031 0.690307 0.022370 0.021 Uiso 1 1 calc R U . . .
C7 C 0.3919(6) 0.72774(8) 0.0325(4) 0.0185(7) Uani 1 1 d . . . . .
H7 H 0.277477 0.737984 -0.033001 0.022 Uiso 1 1 calc R U . . .
C8 C 0.6068(7) 0.74177(7) 0.0948(4) 0.0191(7) Uani 1 1 d . . . . .
H8 H 0.636250 0.761432 0.071875 0.023 Uiso 1 1 calc R U . . .
C9 C 0.7749(6) 0.72689(7) 0.1893(4) 0.0174(7) Uani 1 1 d . . . . .
H9 H 0.920425 0.736415 0.229916 0.021 Uiso 1 1 calc R U . . .
C10 C 0.7338(6) 0.69792(7) 0.2262(4) 0.0146(6) Uani 1 1 d . . . . .
C11 C 0.9027(6) 0.68222(7) 0.3276(4) 0.0148(6) Uani 1 1 d . . . . .
H11 H 1.047944 0.691276 0.371818 0.018 Uiso 1 1 calc R U . . .
C12 C 0.8515(6) 0.65441(7) 0.3591(4) 0.0147(6) Uani 1 1 d . . . . .
C13 C 0.9825(6) 0.63301(7) 0.4600(4) 0.0145(6) Uani 1 1 d . . . . .
C14 C 0.9137(6) 0.58005(7) 0.5355(3) 0.0133(6) Uani 1 1 d . . . . .
C15 C 0.7743(6) 0.55334(7) 0.5324(3) 0.0140(6) Uani 1 1 d . . . . .
C16 C 0.9047(6) 0.53227(7) 0.6354(3) 0.0148(6) Uani 1 1 d . . . . .
C17 C 0.8443(6) 0.50457(7) 0.6721(3) 0.0136(6) Uani 1 1 d . . . . .
H17 H 0.697705 0.495685 0.628653 0.016 Uiso 1 1 calc R U . . .
C18 C 1.0059(6) 0.48939(7) 0.7769(4) 0.0134(6) Uani 1 1 d . . . . .
C19 C 1.2214(6) 0.50323(7) 0.8362(4) 0.0159(7) Uani 1 1 d . . . . .
H19 H 1.331234 0.493063 0.904775 0.019 Uiso 1 1 calc R U . . .
C20 C 1.2812(6) 0.53174(7) 0.7975(4) 0.0157(6) Uani 1 1 d . . . . .
H20 H 1.427684 0.540883 0.839490 0.019 Uiso 1 1 calc R U . . .
C21 C 1.1204(6) 0.54589(7) 0.6970(4) 0.0141(6) Uani 1 1 d . . . . .
C22 C 1.1246(6) 0.57542(7) 0.6352(3) 0.0134(6) Uani 1 1 d . . . . .
C23 C 0.9387(6) 0.45889(7) 0.8178(4) 0.0141(6) Uani 1 1 d . . . . .
H23A H 0.919154 0.447511 0.724253 0.017 Uiso 1 1 calc R U . . .
H23B H 0.773772 0.459332 0.861821 0.017 Uiso 1 1 calc R U . . .
C24 C 1.1203(6) 0.44292(7) 0.9260(4) 0.0140(6) Uani 1 1 d . . . . .
H24A H 1.141073 0.453936 1.020678 0.017 Uiso 1 1 calc R U . . .
H24B H 1.285355 0.441814 0.882499 0.017 Uiso 1 1 calc R U . . .
C25 C 1.0316(6) 0.41246(7) 0.9601(4) 0.0156(6) Uani 1 1 d . . . . .
H25A H 0.870112 0.413655 1.007673 0.019 Uiso 1 1 calc R U . . .
H25B H 1.003060 0.401777 0.864794 0.019 Uiso 1 1 calc R U . . .
C26 C 1.2171(6) 0.39569(7) 1.0627(4) 0.0149(6) Uani 1 1 d . . . . .
H26A H 1.243850 0.406271 1.158421 0.018 Uiso 1 1 calc R U . . .
H26B H 1.379333 0.394783 1.015710 0.018 Uiso 1 1 calc R U . . .
C27 C 1.1319(6) 0.36501(7) 1.0958(4) 0.0158(7) Uani 1 1 d . . . . .
H27A H 1.107997 0.354290 1.000368 0.019 Uiso 1 1 calc R U . . .
H27B H 0.968620 0.365861 1.141551 0.019 Uiso 1 1 calc R U . . .
C28 C 1.3177(6) 0.34859(7) 1.2008(4) 0.0162(7) Uani 1 1 d . . . . .
H28A H 1.480765 0.347791 1.154688 0.019 Uiso 1 1 calc R U . . .
H28B H 1.342096 0.359442 1.295777 0.019 Uiso 1 1 calc R U . . .
C29 C 1.2366(6) 0.31785(7) 1.2361(4) 0.0174(7) Uani 1 1 d . . . . .
H29A H 1.207475 0.307012 1.141387 0.021 Uiso 1 1 calc R U . . .
H29B H 1.076934 0.318529 1.286034 0.021 Uiso 1 1 calc R U . . .
C30 C 1.4318(7) 0.30196(8) 1.3372(4) 0.0210(7) Uani 1 1 d . . . . .
H30A H 1.587064 0.300142 1.285553 0.031 Uiso 1 1 calc R U . . .
H30B H 1.369313 0.282724 1.360427 0.031 Uiso 1 1 calc R U . . .
H30C H 1.464107 0.312835 1.430179 0.031 Uiso 1 1 calc R U . . .

loop_
_atom_site_aniso_label
_atom_site_aniso_U_11
_atom_site_aniso_U_22
_atom_site_aniso_U_33
_atom_site_aniso_U_23
_atom_site_aniso_U_13
_atom_site_aniso_U_12
O1 0.0134(12) 0.0208(12) 0.0175(12) 0.0008(9) -0.0047(9) -0.0047(9)
O2 0.0114(11) 0.0230(12) 0.0142(11) -0.0010(9) -0.0049(9) -0.0028(9)
O3 0.0136(11) 0.0235(12) 0.0140(11) 0.0007(9) -0.0047(9) -0.0028(9)
O4 0.0128(11) 0.0222(13) 0.0182(12) 0.0020(10) -0.0055(9) -0.0051(9)
C1 0.0109(15) 0.0202(16) 0.0107(14) -0.0022(12) 0.0021(11) 0.0000(12)
C2 0.0136(15) 0.0200(16) 0.0129(15) -0.0017(12) -0.0006(12) 0.0005(12)
C3 0.0103(14) 0.0194(16) 0.0103(14) -0.0015(12) 0.0015(11) -0.0024(12)
C4 0.0098(15) 0.0231(17) 0.0131(15) -0.0015(12) -0.0010(12) -0.0001(12)
C5 0.0097(15) 0.0224(16) 0.0124(15) -0.0024(12) 0.0019(11) 0.0014(12)
C6 0.0137(16) 0.0251(18) 0.0146(16) -0.0012(13) -0.0007(12) 0.0021(13)
C7 0.0177(17) 0.0239(17) 0.0136(15) 0.0026(13) -0.0013(13) 0.0052(13)
C8 0.0219(18) 0.0162(16) 0.0192(17) 0.0008(13) 0.0015(14) 0.0014(13)
C9 0.0145(16) 0.0216(17) 0.0159(16) -0.0029(13) -0.0013(12) -0.0020(13)
C10 0.0103(15) 0.0209(16) 0.0125(15) -0.0025(12) 0.0004(12) 0.0024(12)
C11 0.0118(15) 0.0218(16) 0.0109(15) -0.0023(12) 0.0012(12) -0.0007(12)
C12 0.0105(15) 0.0234(17) 0.0101(14) -0.0036(12) -0.0001(11) 0.0016(12)
C13 0.0126(15) 0.0198(16) 0.0110(15) -0.0026(12) 0.0007(12) 0.0008(12)
C14 0.0122(15) 0.0207(16) 0.0074(14) -0.0021(11) 0.0028(11) -0.0021(12)
C15 0.0138(15) 0.0200(16) 0.0085(14) -0.0028(12) 0.0020(11) -0.0002(12)
C16 0.0119(15) 0.0234(17) 0.0090(14) -0.0032(12) -0.0005(11) 0.0018(12)
C17 0.0109(15) 0.0205(16) 0.0092(14) -0.0014(12) -0.0005(11) -0.0004(12)
C18 0.0085(14) 0.0203(16) 0.0116(14) -0.0014(12) 0.0018(11) 0.0013(12)
C19 0.0113(15) 0.0225(17) 0.0133(15) 0.0003(12) -0.0032(12) 0.0014(12)
C20 0.0085(14) 0.0232(17) 0.0150(15) -0.0017(13) -0.0019(11) -0.0020(12)
C21 0.0109(15) 0.0197(16) 0.0118(15) -0.0021(12) 0.0010(11) -0.0011(12)
C22 0.0081(14) 0.0220(16) 0.0104(14) -0.0022(12) 0.0040(11) -0.0004(12)
C23 0.0094(14) 0.0212(16) 0.0115(15) 0.0001(12) -0.0014(11) 0.0003(12)
C24 0.0095(14) 0.0214(16) 0.0110(14) 0.0004(12) -0.0009(11) 0.0010(12)
C25 0.0140(15) 0.0192(16) 0.0131(15) 0.0008(12) -0.0037(12) 0.0002(12)
C26 0.0099(15) 0.0217(16) 0.0127(15) 0.0024(12) -0.0016(11) 0.0016(12)
C27 0.0149(16) 0.0199(16) 0.0122(15) 0.0001(12) -0.0024(12) -0.0007(12)
C28 0.0132(15) 0.0198(16) 0.0152(16) 0.0011(12) -0.0018(12) 0.0003(12)
C29 0.0123(15) 0.0227(17) 0.0170(16) 0.0006(13) 0.0005(12) 0.0003(13)
C30 0.0212(18) 0.0216(17) 0.0201(17) 0.0047(14) 0.0017(14) 0.0030(14)

loop_
_atom_type_symbol
_atom_type_description
_atom_type_scat_dispersion_real
_atom_type_scat_dispersion_imag
_atom_type_scat_source
C C 0.0033 0.0016 'International Tables Vol C Tables 4.2.6.8 and 6.1.1.4'
H H 0.0000 0.0000 'International Tables Vol C Tables 4.2.6.8 and 6.1.1.4'
O O 0.0106 0.0060 'International Tables Vol C Tables 4.2.6.8 and 6.1.1.4'

loop_
_exptl_crystal_face_index_h
_exptl_crystal_face_index_k
_exptl_crystal_face_index_l
_exptl_crystal_face_perp_dist
0 -1 0 0.0013
-1 -1 -1 0.0989
1 2 1 0.0998
0 2 -1 0.0328
-1 -2 0 0.0981
1 2 0 0.1064
1 1 -2 0.0678
-1 -1 2 0.0638
0 0 1 0.0224
0 1 0 0.0078

loop_
_geom_angle_atom_site_label_1
_geom_angle_atom_site_label_2
_geom_angle_atom_site_label_3
_geom_angle
_geom_angle_site_symmetry_1
_geom_angle_site_symmetry_3
_geom_angle_publ_flag
C2 O1 H1H 113(3) . . ?
C22 O4 H4H 111(4) . . ?
C2 C1 C13 106.4(3) . . ?
C2 C1 C14 127.3(3) . . ?
C13 C1 C14 126.3(3) . . ?
O1 C2 C1 129.1(3) . . ?
O1 C2 C3 120.3(3) . . ?
C1 C2 C3 110.6(3) . . ?
C4 C3 C12 121.7(3) . . ?
C4 C3 C2 131.2(3) . . ?
C12 C3 C2 107.2(3) . . ?
C3 C4 C5 118.7(3) . . ?
C3 C4 H4 120.6 . . ?
C5 C4 H4 120.6 . . ?
C6 C5 C4 121.5(3) . . ?
C6 C5 C10 118.4(3) . . ?
C4 C5 C10 120.0(3) . . ?
C7 C6 C5 121.0(3) . . ?
C7 C6 H6 119.5 . . ?
C5 C6 H6 119.5 . . ?
C6 C7 C8 120.6(3) . . ?
C6 C7 H7 119.7 . . ?
C8 C7 H7 119.7 . . ?
C9 C8 C7 119.9(3) . . ?
C9 C8 H8 120.0 . . ?
C7 C8 H8 120.0 . . ?
C8 C9 C10 121.1(3) . . ?
C8 C9 H9 119.5 . . ?
C10 C9 H9 119.5 . . ?
C9 C10 C5 119.0(3) . . ?
C9 C10 C11 122.0(3) . . ?
C5 C10 C11 118.9(3) . . ?
C12 C11 C10 119.1(3) . . ?
C12 C11 H11 120.5 . . ?
C10 C11 H11 120.5 . . ?
C11 C12 C3 121.6(3) . . ?
C11 C12 C13 131.9(3) . . ?
C3 C12 C13 106.5(3) . . ?
O2 C13 C1 128.5(3) . . ?
O2 C13 C12 122.1(3) . . ?
C1 C13 C12 109.4(3) . . ?
C22 C14 C15 105.9(3) . . ?
C22 C14 C1 127.6(3) . . ?
C15 C14 C1 126.4(3) . . ?
O3 C15 C14 128.2(3) . . ?
O3 C15 C16 122.7(3) . . ?
C14 C15 C16 109.1(3) . . ?
C17 C16 C21 122.0(3) . . ?
C17 C16 C15 130.9(3) . . ?
C21 C16 C15 107.0(3) . . ?
C16 C17 C18 118.6(3) . . ?
C16 C17 H17 120.7 . . ?
C18 C17 H17 120.7 . . ?
C19 C18 C17 118.6(3) . . ?
C19 C18 C23 122.8(3) . . ?
C17 C18 C23 118.5(3) . . ?
C18 C19 C20 122.2(3) . . ?
C18 C19 H19 118.9 . . ?
C20 C19 H19 118.9 . . ?
C21 C20 C19 117.8(3) . . ?
C21 C20 H20 121.1 . . ?
C19 C20 H20 121.1 . . ?
C20 C21 C16 120.8(3) . . ?
C20 C21 C22 131.6(3) . . ?
C16 C21 C22 107.6(3) . . ?
O4 C22 C14 129.0(3) . . ?
O4 C22 C21 120.7(3) . . ?
C14 C22 C21 110.3(3) . . ?
C18 C23 C24 117.2(3) . . ?
C18 C23 H23A 108.0 . . ?
C24 C23 H23A 108.0 . . ?
C18 C23 H23B 108.0 . . ?
C24 C23 H23B 108.0 . . ?
H23A C23 H23B 107.2 . . ?
C23 C24 C25 112.4(3) . . ?
C23 C24 H24A 109.1 . . ?
C25 C24 H24A 109.1 . . ?
C23 C24 H24B 109.1 . . ?
C25 C24 H24B 109.1 . . ?
H24A C24 H24B 107.8 . . ?
C26 C25 C24 113.1(3) . . ?
C26 C25 H25A 109.0 . . ?
C24 C25 H25A 109.0 . . ?
C26 C25 H25B 109.0 . . ?
C24 C25 H25B 109.0 . . ?
H25A C25 H25B 107.8 . . ?
C25 C26 C27 113.5(3) . . ?
C25 C26 H26A 108.9 . . ?
C27 C26 H26A 108.9 . . ?
C25 C26 H26B 108.9 . . ?
C27 C26 H26B 108.9 . . ?
H26A C26 H26B 107.7 . . ?
C26 C27 C28 113.0(3) . . ?
C26 C27 H27A 109.0 . . ?
C28 C27 H27A 109.0 . . ?
C26 C27 H27B 109.0 . . ?
C28 C27 H27B 109.0 . . ?
H27A C27 H27B 107.8 . . ?
C29 C28 C27 114.1(3) . . ?
C29 C28 H28A 108.7 . . ?
C27 C28 H28A 108.7 . . ?
C29 C28 H28B 108.7 . . ?
C27 C28 H28B 108.7 . . ?
H28A C28 H28B 107.6 . . ?
C28 C29 C30 112.2(3) . . ?
C28 C29 H29A 109.2 . . ?
C30 C29 H29A 109.2 . . ?
C28 C29 H29B 109.2 . . ?
C30 C29 H29B 109.2 . . ?
H29A C29 H29B 107.9 . . ?
C29 C30 H30A 109.5 . . ?
C29 C30 H30B 109.5 . . ?
H30A C30 H30B 109.5 . . ?
C29 C30 H30C 109.5 . . ?
H30A C30 H30C 109.5 . . ?
H30B C30 H30C 109.5 . . ?

loop_
_geom_bond_atom_site_label_1
_geom_bond_atom_site_label_2
_geom_bond_distance
_geom_bond_site_symmetry_2
_geom_bond_publ_flag
O1 C2 1.296(4) . ?
O1 H1H 0.96(5) . ?
O2 C13 1.267(4) . ?
O3 C15 1.269(4) . ?
O4 C22 1.291(4) . ?
O4 H4H 1.03(6) . ?
C1 C2 1.418(4) . ?
C1 C13 1.441(5) . ?
C1 C14 1.452(5) . ?
C2 C3 1.470(5) . ?
C3 C4 1.353(4) . ?
C3 C12 1.433(4) . ?
C4 C5 1.432(5) . ?
C4 H4 0.9500 . ?
C5 C6 1.419(5) . ?
C5 C10 1.438(4) . ?
C6 C7 1.370(5) . ?
C6 H6 0.9500 . ?
C7 C8 1.409(5) . ?
C7 H7 0.9500 . ?
C8 C9 1.383(5) . ?
C8 H8 0.9500 . ?
C9 C10 1.404(5) . ?
C9 H9 0.9500 . ?
C10 C11 1.441(4) . ?
C11 C12 1.352(5) . ?
C11 H11 0.9500 . ?
C12 C13 1.489(5) . ?
C14 C22 1.414(4) . ?
C14 C15 1.447(4) . ?
C15 C16 1.489(4) . ?
C16 C17 1.370(5) . ?
C16 C21 1.402(4) . ?
C17 C18 1.424(4) . ?
C17 H17 0.9500 . ?
C18 C19 1.398(4) . ?
C18 C23 1.511(5) . ?
C19 C20 1.409(5) . ?
C19 H19 0.9500 . ?
C20 C21 1.375(4) . ?
C20 H20 0.9500 . ?
C21 C22 1.478(5) . ?
C23 C24 1.524(4) . ?
C23 H23A 0.9900 . ?
C23 H23B 0.9900 . ?
C24 C25 1.527(5) . ?
C24 H24A 0.9900 . ?
C24 H24B 0.9900 . ?
C25 C26 1.526(4) . ?
C25 H25A 0.9900 . ?
C25 H25B 0.9900 . ?
C26 C27 1.529(5) . ?
C26 H26A 0.9900 . ?
C26 H26B 0.9900 . ?
C27 C28 1.531(4) . ?
C27 H27A 0.9900 . ?
C27 H27B 0.9900 . ?
C28 C29 1.530(5) . ?
C28 H28A 0.9900 . ?
C28 H28B 0.9900 . ?
C29 C30 1.531(5) . ?
C29 H29A 0.9900 . ?
C29 H29B 0.9900 . ?
C30 H30A 0.9800 . ?
C30 H30B 0.9800 . ?
C30 H30C 0.9800 . ?

loop_
_geom_torsion_atom_site_label_1
_geom_torsion_atom_site_label_2
_geom_torsion_atom_site_label_3
_geom_torsion_atom_site_label_4
_geom_torsion
_geom_torsion_site_symmetry_1
_geom_torsion_site_symmetry_2
_geom_torsion_site_symmetry_3
_geom_torsion_site_symmetry_4
_geom_torsion_publ_flag
C13 C1 C2 O1 -179.0(3) . . . . ?
C14 C1 C2 O1 -0.6(6) . . . . ?
C13 C1 C2 C3 1.2(4) . . . . ?
C14 C1 C2 C3 179.6(3) . . . . ?
O1 C2 C3 C4 0.4(5) . . . . ?
C1 C2 C3 C4 -179.8(3) . . . . ?
O1 C2 C3 C12 179.9(3) . . . . ?
C1 C2 C3 C12 -0.3(4) . . . . ?
C12 C3 C4 C5 -0.8(5) . . . . ?
C2 C3 C4 C5 178.7(3) . . . . ?
C3 C4 C5 C6 -178.9(3) . . . . ?
C3 C4 C5 C10 0.9(5) . . . . ?
C4 C5 C6 C7 179.4(3) . . . . ?
C10 C5 C6 C7 -0.5(5) . . . . ?
C5 C6 C7 C8 0.2(5) . . . . ?
C6 C7 C8 C9 0.5(5) . . . . ?
C7 C8 C9 C10 -0.8(5) . . . . ?
C8 C9 C10 C5 0.4(5) . . . . ?
C8 C9 C10 C11 -178.2(3) . . . . ?
C6 C5 C10 C9 0.2(5) . . . . ?
C4 C5 C10 C9 -179.7(3) . . . . ?
C6 C5 C10 C11 178.9(3) . . . . ?
C4 C5 C10 C11 -1.0(5) . . . . ?
C9 C10 C11 C12 179.6(3) . . . . ?
C5 C10 C11 C12 0.9(5) . . . . ?
C10 C11 C12 C3 -0.8(5) . . . . ?
C10 C11 C12 C13 -178.3(3) . . . . ?
C4 C3 C12 C11 0.8(5) . . . . ?
C2 C3 C12 C11 -178.8(3) . . . . ?
C4 C3 C12 C13 178.8(3) . . . . ?
C2 C3 C12 C13 -0.8(3) . . . . ?
C2 C1 C13 O2 179.2(3) . . . . ?
C14 C1 C13 O2 0.8(6) . . . . ?
C2 C1 C13 C12 -1.7(4) . . . . ?
C14 C1 C13 C12 179.9(3) . . . . ?
C11 C12 C13 O2 -1.5(6) . . . . ?
C3 C12 C13 O2 -179.2(3) . . . . ?
C11 C12 C13 C1 179.3(3) . . . . ?
C3 C12 C13 C1 1.6(4) . . . . ?
C2 C1 C14 C22 -179.0(3) . . . . ?
C13 C1 C14 C22 -0.9(5) . . . . ?
C2 C1 C14 C15 0.2(5) . . . . ?
C13 C1 C14 C15 178.3(3) . . . . ?
C22 C14 C15 O3 -178.6(3) . . . . ?
C1 C14 C15 O3 2.1(5) . . . . ?
C22 C14 C15 C16 0.9(3) . . . . ?
C1 C14 C15 C16 -178.5(3) . . . . ?
O3 C15 C16 C17 -1.7(5) . . . . ?
C14 C15 C16 C17 178.8(3) . . . . ?
O3 C15 C16 C21 178.4(3) . . . . ?
C14 C15 C16 C21 -1.0(4) . . . . ?
C21 C16 C17 C18 0.4(5) . . . . ?
C15 C16 C17 C18 -179.4(3) . . . . ?
C16 C17 C18 C19 -1.0(5) . . . . ?
C16 C17 C18 C23 179.8(3) . . . . ?
C17 C18 C19 C20 1.1(5) . . . . ?
C23 C18 C19 C20 -179.7(3) . . . . ?
C18 C19 C20 C21 -0.6(5) . . . . ?
C19 C20 C21 C16 0.0(5) . . . . ?
C19 C20 C21 C22 178.9(3) . . . . ?
C17 C16 C21 C20 0.1(5) . . . . ?
C15 C16 C21 C20 180.0(3) . . . . ?
C17 C16 C21 C22 -179.1(3) . . . . ?
C15 C16 C21 C22 0.8(3) . . . . ?
C15 C14 C22 O4 179.8(3) . . . . ?
C1 C14 C22 O4 -0.9(6) . . . . ?
C15 C14 C22 C21 -0.4(3) . . . . ?
C1 C14 C22 C21 178.9(3) . . . . ?
C20 C21 C22 O4 0.5(5) . . . . ?
C16 C21 C22 O4 179.6(3) . . . . ?
C20 C21 C22 C14 -179.3(3) . . . . ?
C16 C21 C22 C14 -0.3(4) . . . . ?
C19 C18 C23 C24 -1.3(5) . . . . ?
C17 C18 C23 C24 177.9(3) . . . . ?
C18 C23 C24 C25 179.5(3) . . . . ?
C23 C24 C25 C26 177.4(3) . . . . ?
C24 C25 C26 C27 -179.2(3) . . . . ?
C25 C26 C27 C28 -179.1(3) . . . . ?
C26 C27 C28 C29 179.8(3) . . . . ?
C27 C28 C29 C30 178.1(3) . . . . ?
